data_2003725
loop_
_publ_author_name
'Yoon, M.'
'Kim, Y. H.'
'Cho, D. W.'
'Suh, I.-H.'
'Lee, J.-H.'
'Ryu, B.-Y.'
'Park, J.-R.'

_publ_section_title
;
 2,3-Diphenylmaleic Anhydride, an Analogue of <i>cis</i>-Stilbene
;
_journal_issue 7
_journal_name_full 'Acta Crystallographica Section C'
_journal_page_first 1374
_journal_page_last 1377
_journal_paper_doi 10.1107/S0108270194013892
_journal_volume 51
_journal_year 1995
_chemical_compound_source Acetone
_chemical_formula_sum 'C16 H10 O3'
_chemical_formula_weight 250.26
_space_group_IT_number 61
_symmetry_cell_setting orthorhombic
_symmetry_space_group_name_Hall '-P 2ac 2ab'
_symmetry_space_group_name_H-M 'P b c a'
_atom_type_scat_source 'SHELX76 (Sheldrick, 1976)'
_cell_angle_alpha 90
_cell_angle_beta 90
_cell_angle_gamma 90
_cell_formula_units_Z 16
_cell_length_a 18.959(3)
_cell_length_b 13.339(3)
_cell_length_c 19.684(2)
_cell_measurement_reflns_used 25
_cell_measurement_temperature 297
_cell_measurement_theta_max 13.2
_cell_measurement_theta_min 9.8
_cell_volume 4978.0(15)
_diffrn_measurement_device 'Enraf-Nonius CAD-4'
_diffrn_measurement_method \w-2\q
_diffrn_radiation_type MoK\a
_diffrn_radiation_wavelength 0.71069
_diffrn_reflns_av_R_equivalents none
_diffrn_reflns_limit_h_max 20
_diffrn_reflns_limit_h_min 0
_diffrn_reflns_limit_k_max 14
_diffrn_reflns_limit_k_min 0
_diffrn_reflns_limit_l_max 21
_diffrn_reflns_limit_l_min 0
_diffrn_reflns_number 3877
_diffrn_reflns_theta_max 23
_diffrn_standards_decay_% 2
_diffrn_standards_interval_time 100
_diffrn_standards_number 3
_exptl_absorpt_coefficient_mu 0.086
_exptl_absorpt_correction_type none
_exptl_crystal_colour Green
_exptl_crystal_density_diffrn 1.336
_exptl_crystal_description Platelet
_exptl_crystal_size_max 0.12
_exptl_crystal_size_mid 0.1
_exptl_crystal_size_min 0.06
_refine_diff_density_max 0.23
_refine_diff_density_min -0.23
_refine_ls_extinction_method none
_refine_ls_goodness_of_fit_obs 3.0897
_refine_ls_hydrogen_treatment refall
_refine_ls_number_parameters 423
_refine_ls_number_reflns 2574
_refine_ls_R_factor_obs 0.0657
_refine_ls_shift/esd_max 0.049
_refine_ls_structure_factor_coef F
_refine_ls_weighting_scheme unit
_refine_ls_wR_factor_obs 0.0657
_reflns_number_observed 2574
_reflns_number_total 3861
_reflns_observed_criterion |F~o~|>3\s(|F~o~|)
_cod_data_source_file ta1003.cif
_cod_data_source_block ta1003a
_cod_original_cell_volume 4977.8(5)
_cod_database_code 2003725

loop_
_symmetry_equiv_pos_as_xyz
x,y,z
1/2+x,y,1/2-z
x,1/2-y,1/2+z
1/2-x,1/2+y,z
-x,-y,-z
1/2-x,-y,1/2+z
-x,1/2+y,1/2-z
1/2+x,1/2-y,-z

loop_
_atom_site_label
_atom_site_fract_x
_atom_site_fract_y
_atom_site_fract_z
_atom_site_U_iso_or_equiv
O(1) .1742(4) .1146(5) .1942(4) .086(6)
O(2) .0825(4) .0853(5) .2622(4) .075(5)
O(3) .0197(3) .0498(6) .3569(4) .084(6)
C(1) .1545(6) .0881(7) .2477(5) .063(7)
C(2) .1940(4) .0552(6) .3084(4) .045(5)
C(3) .1476(4) .0282(6) .3567(4) .043(5)
C(4) .0754(5) .0517(7) .3293(6) .060(7)
C(11) .2715(4) .0646(6) .3131(4) .046(6)
C(12) .3145(6) .0453(7) .2572(6) .060(7)
C(13) .3874(6) .0566(8) .2640(6) .070(8)
C(14) .4164(6) .0872(8) .3233(7) .075(8)
C(15) .3740(5) .1074(9) .3794(6) .073(8)
C(16) .3025(5) .0962(8) .3743(5) .062(7)
C(21) .1565(4) -.0194(7) .4223(4) .049(6)
C(22) .2019(5) -.0997(8) .4296(6) .055(6)
C(23) .2087(6) -.1483(9) .4920(7) .074(8)
C(24) .1744(7) -.1103(10) .5489(6) .079(9)
C(25) .1298(6) -.0312(10) .5441(6) .074(8)
C(26) .1205(5) .0141(9) .4797(6) .064(7)
H(12) .289(5) .010(7) .229(5) .102(45)
H(13) .410(3) .037(5) .226(3) .013(18)
H(14) .468(5) .098(6) .331(4) .071(29)
H(15) .396(4) .142(6) .421(4) .065(26)
H(16) .269(4) .110(5) .413(3) .040(22)
H(22) .222(5) -.130(7) .394(5) .090(41)
H(23) .241(6) -.200(8) .493(6) .134(50)
H(24) .176(5) -.156(7) .593(5) .088(33)
H(25) .097(7) .007(9) .579(6) .163(59)
H(26) .094(4) .064(6) .468(4) .058(32)
O(1') .6549(4) .2052(5) .6719(3) .074(5)
O(2') .5705(4) .1781(5) .7498(3) .067(5)
O(3') .4643(4) .1544(5) .7987(3) .083(5)
C(1') .5949(6) .1896(7) .6842(5) .063(7)
C(2') .5321(5) .1808(6) .6372(4) .043(5)
C(3') .4749(5) .1669(6) .6761(4) .050(6)
C(4') .4979(6) .1649(7) .7488(5) .060(6)
C(11') .5411(4) .1961(7) .5643(4) .044(5)
C(12') .5968(5) .1502(7) .5304(4) .054(6)
C(13') .6050(5) .1655(8) .4602(5) .066(7)
C(14') .5591(6) .2287(9) .4263(5) .065(7)
C(15') .5040(5) .2745(8) .4590(4) .056(6)
C(16') .4955(5) .2571(7) .5277(4) .050(6)
C(21') .4006(5) .1528(6) .6576(4) .047(6)
C(22') .3817(5) .1020(8) .5988(5) .053(6)
C(23') .3127(6) .0921(8) .5804(5) .067(8)
C(24') .2605(6) .1307(9) .6207(7) .080(9)
C(25') .2763(6) .1790(9) .6806(7) .082(9)
C(26') .3467(6) .1898(7) .6996(5) .068(7)
H(12') .629(4) .098(6) .560(4) .059(24)
H(13') .654(4) .147(5) .435(3) .041(20)
H(14') .567(4) .233(5) .387(3) .024(22)
H(15') .473(6) .328(8) .430(5) .129(41)
H(16') .463(3) .295(4) .555(3) .005(15)
H(22') .417(3) .076(5) .569(3) .029(20)
H(23') .301(3) .051(5) .548(3) .022(20)
H(24') .211(4) .129(5) .606(4) .048(25)
H(25') .246(6) .212(9) .717(6) .159(56)
H(26') .360(4) .232(6) .741(4) .066(28)

loop_
_geom_angle_atom_site_label_1
_geom_angle_atom_site_label_2
_geom_angle_atom_site_label_3
_geom_angle
_geom_angle_publ_flag
O(1) C(1) O(2) 120.3(9) yes
O(1) C(1) C(2) 130.9(10) yes
O(2) C(4) O(3) 121.6(9) yes
O(2) C(1) C(2) 108.8(9) yes
O(2) C(4) C(3) 108.5(8) yes
O(3) C(4) C(3) 129.8(10) yes
C(1) O(2) C(4) 107.2(7) yes
C(1) C(2) C(3) 108.6(8) yes
C(1) C(2) C(11) 122.0(9) yes
C(2) C(3) C(4) 106.6(8) yes
C(2) C(3) C(21) 132.1(8) yes
C(2) C(11) C(12) 121.2(9) yes
C(2) C(11) C(16) 119.6(8) yes
C(3) C(2) C(11) 129.0(8) yes
C(3) C(21) C(22) 120.4(8) yes
C(3) C(21) C(26) 121.6(8) yes
C(4) C(3) C(21) 121.1(8) yes
C(11) C(12) C(13) 118.9(11) yes
C(11) C(16) C(15) 120.7(10) yes
C(12) C(11) C(16) 119.2(9) yes
C(12) C(13) C(14) 121.2(11) yes
C(13) C(14) C(15) 120.5(10) yes
C(14) C(15) C(16) 119.6(10) yes
C(21) C(22) C(23) 120.7(11) yes
C(21) C(26) C(25) 121.9(11) yes
C(22) C(21) C(26) 118.0(10) yes
C(22) C(23) C(24) 119.7(11) yes
C(23) C(24) C(25) 121.3(12) yes
C(24) C(25) C(26) 118.1(12) yes
O(1') C(1') O(2') 122.3(9) yes
O(1') C(1') C(2') 130.2(10) yes
O(2') C(4') O(3') 122.7(9) yes
O(2') C(1') C(2') 107.5(9) yes
O(2') C(4') C(3') 107.4(8) yes
O(3') C(4') C(3') 129.9(10) yes
C(1') O(2') C(4') 109.5(7) yes
C(1') C(2') C(3') 107.4(8) yes
C(1') C(2') C(11') 119.9(8) yes
C(2') C(3') C(4') 108.2(8) yes
C(2') C(3') C(21') 130.8(8) yes
C(2') C(11') C(12') 119.9(8) yes
C(2') C(11') C(16') 121.3(8) yes
C(3') C(2') C(11') 132.5(8) yes
C(3') C(21') C(22') 121.2(8) yes
C(3') C(21') C(26') 120.5(9) yes
C(4') C(3') C(21') 121.0(8) yes
C(11') C(12') C(13') 119.4(9) yes
C(11') C(16') C(15') 122.3(9) yes
C(12') C(11') C(16') 118.8(8) yes
C(12') C(13') C(14') 119.6(10) yes
C(13') C(14') C(15') 121.6(9) yes
C(14') C(15') C(16') 118.2(10) yes
C(21') C(22') C(23') 121.2(10) yes
C(21') C(26') C(25') 120.2(11) yes
C(22') C(21') C(26') 118.3(9) yes
C(22') C(23') C(24') 120.2(11) yes
C(23') C(24') C(25') 121.0(11) yes
C(24') C(25') C(26') 119.1(11) yes
H(12) C(12) C(11) 106(6) no
H(12) C(12) C(13) 132(7) no
H(13) C(13) C(12) 111(4) no
H(13) C(13) C(14) 128(4) no
H(14) C(14) C(13) 126(5) no
H(14) C(14) C(15) 114(5) no
H(15) C(15) C(14) 118(5) no
H(15) C(15) C(16) 121(5) no
H(16) C(16) C(11) 116(4) no
H(16) C(16) C(15) 123(4) no
H(23) C(23) C(22) 116(8) no
H(23) C(23) C(24) 124(8) no
H(22) C(22) C(21) 122(6) no
H(22) C(22) C(23) 116(6) no
H(24) C(24) C(23) 116(5) no
H(24) C(24) C(25) 121(5) no
H(25) C(25) C(24) 135(7) no
H(25) C(25) C(26) 107(7) no
H(26) C(26) C(21) 108(6) no
H(26) C(26) C(25) 130(6) no
H(12') C(12') C(11') 117(4) no
H(12') C(12') C(13') 124(4) no
H(13') C(13') C(12') 121(4) no
H(13') C(13') C(14') 117(4) no
H(14') C(14') C(13') 114(6) no
H(14') C(14') C(15') 125(6) no
H(15') C(15') C(14') 117(6) no
H(15') C(15') C(16') 124(6) no
H(16') C(16') C(11') 114(3) no
H(16') C(16') C(15') 123(3) no
H(23') C(23') C(22') 120(5) no
H(23') C(23') C(24') 118(5) no
H(22') C(22') C(21') 120(4) no
H(22') C(22') C(23') 118(4) no
H(24') C(24') C(23') 121(5) no
H(24') C(24') C(25') 118(5) no
H(25') C(25') C(24') 133(7) no
H(25') C(25') C(26') 108(7) no
H(26') C(26') C(21') 119(5) no
H(26') C(26') C(25') 121(5) no

loop_
_geom_bond_atom_site_label_1
_geom_bond_atom_site_label_2
_geom_bond_distance
_geom_bond_publ_flag
O(1) C(1) 1.170(10) yes
O(2) C(1) 1.390(10) yes
O(2) C(4) 1.400(10) yes
O(3) C(4) 1.190(10) yes
C(1) C(2) 1.480(10) yes
C(2) C(3) 1.340(10) yes
C(2) C(11) 1.480(10) yes
C(3) C(4) 1.500(10) yes
C(3) C(21) 1.450(10) yes
C(11) C(12) 1.390(10) yes
C(11) C(16) 1.410(10) yes
C(12) C(13) 1.400(10) yes
C(13) C(14) 1.350(10) yes
C(14) C(15) 1.39(2) yes
C(15) C(16) 1.370(10) yes
C(21) C(22) 1.380(10) yes
C(21) C(26) 1.390(10) yes
C(22) C(23) 1.400(10) yes
C(23) C(24) 1.39(2) yes
C(24) C(25) 1.36(2) yes
C(25) C(26) 1.420(10) yes
O(1') C(1') 1.180(10) yes
O(2') C(1') 1.380(10) yes
O(2') C(4') 1.390(10) yes
O(3') C(4') 1.180(10) yes
C(1') C(2') 1.510(10) yes
C(2') C(3') 1.340(10) yes
C(2') C(11') 1.460(10) yes
C(3') C(4') 1.500(10) yes
C(3') C(21') 1.470(10) yes
C(11') C(12') 1.390(10) yes
C(11') C(16') 1.390(10) yes
C(12') C(13') 1.410(10) yes
C(13') C(14') 1.380(10) yes
C(14') C(15') 1.370(10) yes
C(15') C(16') 1.380(10) yes
C(21') C(22') 1.390(10) yes
C(21') C(26') 1.410(10) yes
C(22') C(23') 1.360(10) yes
C(23') C(24') 1.37(2) yes
C(24') C(25') 1.38(2) yes
C(25') C(26') 1.390(10) yes
C(12) H(12) .88(9) no
C(13) H(13) .90(6) no
C(14) H(14) 1.00(9) no
C(15) H(15) 1.03(8) no
C(16) H(16) 1.00(7) no
C(22) H(22) .89(9) no
C(23) H(23) .91(11) no
C(24) H(24) 1.06(9) no
C(25) H(25) 1.06(12) no
C(26) H(26) .86(8) no
C(12') H(12') 1.10(7) no
C(13') H(13') 1.08(7) no
C(14') H(14') .79(6) no
C(15') H(15') 1.08(10) no
C(16') H(16') .97(5) no
C(22') H(22') .96(6) no
C(23') H(23') .88(6) no
C(24') H(24') .99(7) no
C(25') H(25') 1.02(12) no
C(26') H(26') 1.02(8) no

loop_
_geom_torsion_atom_site_label_1
_geom_torsion_atom_site_label_2
_geom_torsion_atom_site_label_3
_geom_torsion_atom_site_label_4
_geom_torsion
_geom_torsion_publ_flag
C(1) C(2) C(3) C(4) -4.6(7) yes
C(1) C(2) C(11) C(12) -39.4(9) yes
C(1) C(2) C(11) C(16) 138.8(12) yes
C(1) C(2) C(3) C(21) 172.2(13) yes
C(2) C(3) C(21) C(22) -43.3(10) yes
C(2) C(3) C(21) C(26) 136.2(14) yes
C(3) C(2) C(11) C(12) 148.4(13) yes
C(3) C(2) C(11) C(16) -33.4(9) yes
C(4) C(3) C(2) C(11) 168.4(12) yes
C(4) C(3) C(21) C(22) 133.1(12) yes
C(11) C(2) C(3) O(2) 171.1(10) yes
C(11) C(2) C(3) C(1) 173.0(12) yes
C(11) C(2) C(3) C(21) -14.8(8) yes
C(1') C(2') C(3') C(4') -0.8(8) yes
C(1') C(2') C(11') C(12') 46.3(9) yes
C(1') C(2') C(11') C(16') -132.8(12) yes
C(1') C(2') C(3') C(21') -179.3(13) yes
C(2') C(3') C(21') C(22') 34.0(10) yes
C(2') C(3') C(21') C(26') -146.7(14) yes
C(3') C(2') C(11') C(12') -140.1(14) yes
C(3') C(2') C(11') C(16') 40.8(10) yes
C(4') C(3') C(2') C(11') -174.8(13) yes
C(4') C(3') C(21') C(22') -144.5(13) yes
C(11') C(2') C(3') O(2') -174.8(11) yes
C(11') C(2') C(3') C(1') -174.2(14) yes
C(11') C(2') C(3') C(21') 6.5(9) yes
